data_4339219
loop_
_publ_author_name
'Alvarez, M. Angeles'
'Amor, Inmaculada'
'Garc\'ia, M Esther'
'Garc\'ia-Viv\'o, Daniel'
'Ruiz, Miguel A.'

_publ_section_title
;
 Carbene- and carbyne-like behavior of the Mo-P multiple bond in a
 dimolybdenum complex inducing trigonal-pyramidal coordination of a
 phosphinidene ligand.
;
_journal_issue 16
_journal_name_full 'Inorganic chemistry'
_journal_page_first 6230
_journal_page_last 6232
_journal_paper_doi 10.1021/ic701055y
_journal_volume 46
_journal_year 2007
_chemical_compound_source 'synthesis as described'
_chemical_formula_moiety 'C34 H39 Fe1 Mo2 O6 P1'
_chemical_formula_sum 'C34 H39 Fe Mo2 O6 P'
_chemical_formula_weight 822.35
_chemical_name_systematic
;
 ?
;
_space_group_IT_number 14
_symmetry_cell_setting monoclinic
_symmetry_Int_Tables_number 14
_symmetry_space_group_name_Hall '-P 2ybc'
_symmetry_space_group_name_H-M 'P 1 21/c 1'
_atom_sites_solution_hydrogens geom
_atom_sites_solution_primary direct
_atom_sites_solution_secondary difmap
_audit_conform_dict_location ftp://ftp.iucr.org/pub/cif_core.dic
_audit_conform_dict_name cif_core.dic
_audit_conform_dict_version 2.2
_audit_creation_date 2005-11-10T12:10:48-00:00
_audit_creation_method 'WinGX routine CIF_UPDATE'
_cell_angle_alpha 90
_cell_angle_beta 116.633(2)
_cell_angle_gamma 90
_cell_formula_units_Z 4
_cell_length_a 12.4010(2)
_cell_length_b 14.8569(3)
_cell_length_c 20.2993(5)
_cell_measurement_reflns_used 5677
_cell_measurement_temperature 150(2)
_cell_measurement_theta_max 70.0
_cell_measurement_theta_min 2.0
_cell_measurement_wavelength 1.5418
_cell_volume 3343.13(13)
_computing_cell_refinement 'HKL Scalepack (Otwinowski & Minor, 1997)'
_computing_data_collection 'Collect (Bruker AXS BV, 1997-2004)'
_computing_data_reduction
;
 HKL Denzo and Scalepack (Otwinowski & Minor, 1997) 
;
_computing_molecular_graphics 'Ortep-3 for Windows (Farrugia, 1997)'
_computing_publication_material 'WinGX publication routines (Farrugia, 1999)'
_computing_structure_refinement 'SHELXL-97 (Sheldrick, 1997)'
_computing_structure_solution 'SHELXS-97 (Sheldrick, 1997)'
_diffrn_ambient_temperature 150(2)
_diffrn_measured_fraction_theta_full 0.992
_diffrn_measured_fraction_theta_max 0.992
_diffrn_measurement_device '90 mm CCD camera on \k-goniostat'
_diffrn_measurement_device_type KappaCCD
_diffrn_measurement_method CCD
_diffrn_radiation_monochromator 'horizontally mounted graphite crystal'
_diffrn_radiation_probe x-ray
_diffrn_radiation_source 'fine-focus sealed tube'
_diffrn_radiation_type CuK\a
_diffrn_radiation_wavelength 1.5418
_diffrn_reflns_av_R_equivalents 0.0529
_diffrn_reflns_av_unetI/netI 0.0366
_diffrn_reflns_limit_h_max 14
_diffrn_reflns_limit_h_min -14
_diffrn_reflns_limit_k_max 0
_diffrn_reflns_limit_k_min -17
_diffrn_reflns_limit_l_max 13
_diffrn_reflns_limit_l_min -24
_diffrn_reflns_number 39602
_diffrn_reflns_theta_full 68.79
_diffrn_reflns_theta_max 68.79
_diffrn_reflns_theta_min 3.85
_exptl_absorpt_coefficient_mu 10.288
_exptl_absorpt_correction_T_max 1.580
_exptl_absorpt_correction_T_min 0.651
_exptl_absorpt_correction_type multi-scan
_exptl_absorpt_process_details
;
 R.H. Blessing, Acta Cryst. (1995), A51, 33-38
;
_exptl_crystal_colour black
_exptl_crystal_density_diffrn 1.634
_exptl_crystal_density_method 'not measured'
_exptl_crystal_description plate
_exptl_crystal_F_000 1664
_exptl_crystal_size_max 0.45
_exptl_crystal_size_mid 0.2
_exptl_crystal_size_min 0.08
_refine_diff_density_max 0.915
_refine_diff_density_min -0.715
_refine_diff_density_rms 0.105
_refine_ls_extinction_method none
_refine_ls_goodness_of_fit_ref 1.062
_refine_ls_hydrogen_treatment constr
_refine_ls_matrix_type full
_refine_ls_number_parameters 406
_refine_ls_number_reflns 6134
_refine_ls_number_restraints 0
_refine_ls_restrained_S_all 1.062
_refine_ls_R_factor_all 0.0343
_refine_ls_R_factor_gt 0.0331
_refine_ls_shift/su_max 0.002
_refine_ls_shift/su_mean 0
_refine_ls_structure_factor_coef Fsqd
_refine_ls_weighting_details 'calc w=1/[\s^2^(Fo^2^)+(0.0475P)^2^+4.9877P] where P=(Fo^2^+2Fc^2^)/3'
_refine_ls_weighting_scheme calc
_refine_ls_wR_factor_gt 0.0864
_refine_ls_wR_factor_ref 0.0888
_reflns_number_gt 5863
_reflns_number_total 6134
_reflns_threshold_expression >2sigma(I)
_cod_data_source_file ic701055y-file003.cif
_cod_data_source_block compound5
_cod_original_cell_volume 3343.13(12)
_cod_original_formula_sum 'C34 H39 Fe1 Mo2 O6 P1'
_cod_database_code 4339219

loop_
_symmetry_equiv_pos_as_xyz
'x, y, z'
'-x, y+1/2, -z+1/2'
'-x, -y, -z'
'x, -y-1/2, z-1/2'

loop_
_atom_site_label
_atom_site_type_symbol
_atom_site_fract_x
_atom_site_fract_y
_atom_site_fract_z
_atom_site_U_iso_or_equiv
_atom_site_adp_type
_atom_site_occupancy
_atom_site_symmetry_multiplicity
_atom_site_calc_flag
_atom_site_refinement_flags
Mo1 Mo -0.12458(2) 0.727975(16) 0.675316(12) 0.02117(9) Uani 1 1 d .
Mo2 Mo 0.213282(19) 0.657274(15) 0.621986(11) 0.01639(9) Uani 1 1 d .
Fe1 Fe -0.10214(4) 0.83891(3) 0.56259(3) 0.02044(12) Uani 1 1 d .
P1 P 0.01961(6) 0.71994(5) 0.62424(4) 0.01886(16) Uani 1 1 d .
O1 O -0.1366(3) 0.52161(16) 0.64815(16) 0.0419(6) Uani 1 1 d .
O2 O -0.3835(2) 0.69956(18) 0.54958(13) 0.0361(5) Uani 1 1 d .
O3 O -0.0316(2) 0.91180(17) 0.45354(13) 0.0356(5) Uani 1 1 d .
O4 O -0.2457(2) 0.70266(17) 0.45235(13) 0.0341(5) Uani 1 1 d .
O5 O 0.0693(3) 0.95233(17) 0.68384(13) 0.0414(6) Uani 1 1 d .
O6 O -0.3182(2) 0.93677(17) 0.54872(15) 0.0385(6) Uani 1 1 d .
C1 C -0.1282(3) 0.5987(2) 0.65831(18) 0.0297(7) Uani 1 1 d .
C2 C -0.2847(3) 0.7118(2) 0.59445(18) 0.0273(7) Uani 1 1 d .
C3 C -0.0573(3) 0.8847(2) 0.49695(17) 0.0259(6) Uani 1 1 d .
C4 C -0.1907(3) 0.7542(2) 0.49683(17) 0.0266(7) Uani 1 1 d .
C5 C 0.0024(3) 0.9080(2) 0.63780(18) 0.0291(7) Uani 1 1 d .
C6 C -0.2345(3) 0.8993(2) 0.55454(18) 0.0283(7) Uani 1 1 d .
C7 C -0.0200(3) 0.7342(2) 0.80477(17) 0.0306(7) Uani 1 1 d .
H7 H 0.0507 0.7015 0.8302 0.037 Uiso 1 1 calc R
C8 C -0.1377(3) 0.7029(3) 0.78490(18) 0.0342(8) Uani 1 1 d .
H8 H -0.1585 0.6458 0.7943 0.041 Uiso 1 1 calc R
C9 C -0.2181(4) 0.7730(3) 0.7486(2) 0.0453(10) Uani 1 1 d .
H9 H -0.3015 0.7709 0.7303 0.054 Uiso 1 1 calc R
C10 C -0.1505(4) 0.8469(3) 0.7446(2) 0.0438(10) Uani 1 1 d .
H10 H -0.1816 0.9021 0.7226 0.053 Uiso 1 1 calc R
C11 C -0.0274(4) 0.8228(3) 0.77971(19) 0.0357(8) Uani 1 1 d .
H11 H 0.0371 0.8592 0.7852 0.043 Uiso 1 1 calc R
C12 C 0.0186(2) 0.6329(2) 0.56304(16) 0.0210(6) Uani 1 1 d .
C13 C 0.0731(3) 0.5471(2) 0.59352(16) 0.0223(6) Uani 1 1 d .
H13 H 0.0624 0.514 0.6291 0.027 Uiso 1 1 calc R
C14 C 0.1456(3) 0.5230(2) 0.55907(16) 0.0247(6) Uani 1 1 d .
H14 H 0.1931 0.4715 0.5693 0.03 Uiso 1 1 calc R
C15 C 0.1345(3) 0.5899(2) 0.50614(16) 0.0250(6) Uani 1 1 d .
H15 H 0.1735 0.5894 0.4763 0.03 Uiso 1 1 calc R
C16 C 0.0544(3) 0.6571(2) 0.50663(16) 0.0221(6) Uani 1 1 d .
H16 H 0.0294 0.7075 0.4763 0.027 Uiso 1 1 calc R
C17 C 0.3830(2) 0.60992(19) 0.72082(15) 0.0199(6) Uani 1 1 d .
H17 H 0.3904 0.5574 0.7474 0.024 Uiso 1 1 calc R
C18 C 0.4091(2) 0.6076(2) 0.66010(15) 0.0196(6) Uani 1 1 d .
C19 C 0.3860(2) 0.6861(2) 0.61562(15) 0.0202(6) Uani 1 1 d .
H19 H 0.3961 0.6831 0.5729 0.024 Uiso 1 1 calc R
C20 C 0.3479(2) 0.76926(19) 0.63385(15) 0.0197(6) Uani 1 1 d .
C21 C 0.3316(3) 0.76901(19) 0.69850(15) 0.0194(6) Uani 1 1 d .
H21 H 0.3106 0.8227 0.7133 0.023 Uiso 1 1 calc R
C22 C 0.3458(2) 0.6900(2) 0.74258(15) 0.0198(6) Uani 1 1 d .
C23 C 0.4699(3) 0.5242(2) 0.64617(17) 0.0242(6) Uani 1 1 d .
C24 C 0.4450(3) 0.4383(2) 0.67885(18) 0.0266(6) Uani 1 1 d .
H24A H 0.4854 0.4417 0.7317 0.04 Uiso 1 1 calc R
H24B H 0.4741 0.3871 0.6628 0.04 Uiso 1 1 calc R
H24C H 0.3597 0.4323 0.6626 0.04 Uiso 1 1 calc R
C25 C 0.6065(3) 0.5440(2) 0.6868(2) 0.0333(7) Uani 1 1 d .
H25A H 0.6251 0.5943 0.664 0.05 Uiso 1 1 calc R
H25B H 0.6507 0.4921 0.6843 0.05 Uiso 1 1 calc R
H25C H 0.6288 0.5579 0.7375 0.05 Uiso 1 1 calc R
C26 C 0.4357(3) 0.5080(2) 0.56466(18) 0.0317(7) Uani 1 1 d .
H26A H 0.3509 0.4954 0.5385 0.048 Uiso 1 1 calc R
H26B H 0.4806 0.4578 0.5601 0.048 Uiso 1 1 calc R
H26C H 0.454 0.5608 0.5443 0.048 Uiso 1 1 calc R
C27 C 0.3417(3) 0.8540(2) 0.58995(16) 0.0231(6) Uani 1 1 d .
C28 C 0.2777(3) 0.9312(2) 0.60771(17) 0.0259(6) Uani 1 1 d .
H28A H 0.1987 0.9121 0.5995 0.039 Uiso 1 1 calc R
H28B H 0.2707 0.9817 0.5765 0.039 Uiso 1 1 calc R
H28C H 0.3234 0.9485 0.6584 0.039 Uiso 1 1 calc R
C29 C 0.2738(4) 0.8354(2) 0.50691(17) 0.0325(8) Uani 1 1 d .
H29A H 0.3158 0.7901 0.4937 0.049 Uiso 1 1 calc R
H29B H 0.2693 0.8898 0.4802 0.049 Uiso 1 1 calc R
H29C H 0.1937 0.8148 0.4949 0.049 Uiso 1 1 calc R
C30 C 0.4715(3) 0.8831(2) 0.6082(2) 0.0305(7) Uani 1 1 d .
H30A H 0.5163 0.8929 0.6603 0.046 Uiso 1 1 calc R
H30B H 0.4692 0.9379 0.5825 0.046 Uiso 1 1 calc R
H30C H 0.5098 0.8368 0.5932 0.046 Uiso 1 1 calc R
C31 C 0.3344(3) 0.6897(2) 0.81424(15) 0.0232(6) Uani 1 1 d .
C32 C 0.2791(3) 0.7780(2) 0.82450(17) 0.0287(7) Uani 1 1 d .
H32A H 0.3329 0.827 0.8299 0.043 Uiso 1 1 calc R
H32B H 0.2667 0.7739 0.8678 0.043 Uiso 1 1 calc R
H32C H 0.2032 0.7884 0.7822 0.043 Uiso 1 1 calc R
C33 C 0.2566(3) 0.6105(2) 0.81632(17) 0.0275(7) Uani 1 1 d .
H33A H 0.1778 0.6148 0.7753 0.041 Uiso 1 1 calc R
H33B H 0.2496 0.6123 0.8615 0.041 Uiso 1 1 calc R
H33C H 0.2937 0.5549 0.8134 0.041 Uiso 1 1 calc R
C34 C 0.4625(3) 0.6798(3) 0.87864(17) 0.0317(7) Uani 1 1 d .
H34A H 0.4972 0.6239 0.8737 0.048 Uiso 1 1 calc R
H34B H 0.4578 0.6803 0.9246 0.048 Uiso 1 1 calc R
H34C H 0.5121 0.7289 0.8776 0.048 Uiso 1 1 calc R

loop_
_atom_site_aniso_label
_atom_site_aniso_U_11
_atom_site_aniso_U_22
_atom_site_aniso_U_33
_atom_site_aniso_U_23
_atom_site_aniso_U_13
_atom_site_aniso_U_12
Mo1 0.02150(14) 0.02490(15) 0.02064(14) 0.00181(9) 0.01260(10) 0.00180(9)
Mo2 0.01581(13) 0.02065(14) 0.01307(13) -0.00165(8) 0.00680(10) -0.00126(8)
Fe1 0.0221(3) 0.0212(3) 0.0186(2) 0.00089(17) 0.0097(2) 0.00046(17)
P1 0.0184(3) 0.0227(4) 0.0164(3) -0.0004(3) 0.0086(3) -0.0004(3)
O1 0.0549(16) 0.0237(13) 0.0635(17) 0.0015(11) 0.0410(14) 0.0004(11)
O2 0.0229(12) 0.0483(15) 0.0334(13) 0.0041(11) 0.0093(10) -0.0044(10)
O3 0.0449(14) 0.0394(14) 0.0286(12) 0.0040(10) 0.0221(11) -0.0018(11)
O4 0.0270(12) 0.0389(13) 0.0287(12) -0.0079(11) 0.0057(10) -0.0012(10)
O5 0.0551(16) 0.0407(14) 0.0285(12) -0.0098(11) 0.0189(12) -0.0201(12)
O6 0.0346(13) 0.0351(13) 0.0549(16) 0.0070(11) 0.0280(12) 0.0117(11)
C1 0.0305(17) 0.037(2) 0.0308(16) 0.0090(14) 0.0216(14) 0.0043(14)
C2 0.0316(18) 0.0280(16) 0.0291(16) 0.0060(13) 0.0196(15) 0.0031(13)
C3 0.0284(16) 0.0242(15) 0.0239(15) -0.0007(12) 0.0107(13) 0.0016(12)
C4 0.0222(15) 0.0321(16) 0.0246(16) 0.0049(14) 0.0095(13) 0.0057(13)
C5 0.0399(18) 0.0274(16) 0.0257(16) 0.0023(14) 0.0199(14) -0.0005(14)
C6 0.0339(18) 0.0254(16) 0.0281(16) 0.0031(13) 0.0161(13) -0.0022(14)
C7 0.0314(17) 0.046(2) 0.0164(14) -0.0008(13) 0.0124(13) 0.0029(14)
C8 0.0406(19) 0.045(2) 0.0246(16) 0.0000(15) 0.0212(15) -0.0062(16)
C9 0.0325(19) 0.078(3) 0.0326(19) -0.0093(18) 0.0214(16) 0.0090(18)
C10 0.065(3) 0.041(2) 0.034(2) 0.0023(15) 0.0299(19) 0.0199(18)
C11 0.048(2) 0.0384(19) 0.0313(18) -0.0110(15) 0.0273(16) -0.0095(16)
C12 0.0139(13) 0.0276(15) 0.0184(14) -0.0044(12) 0.0044(11) -0.0039(11)
C13 0.0187(14) 0.0208(14) 0.0247(14) -0.0023(12) 0.0072(11) -0.0061(11)
C14 0.0189(14) 0.0233(15) 0.0248(15) -0.0101(12) 0.0035(12) -0.0012(11)
C15 0.0227(14) 0.0354(17) 0.0153(13) -0.0135(12) 0.0072(11) -0.0040(13)
C16 0.0181(14) 0.0302(16) 0.0142(13) -0.0032(11) 0.0038(11) -0.0002(11)
C17 0.0162(13) 0.0219(14) 0.0185(13) 0.0045(11) 0.0050(11) -0.0016(11)
C18 0.0138(13) 0.0249(15) 0.0207(14) 0.0005(11) 0.0081(11) -0.0002(11)
C19 0.0178(13) 0.0287(16) 0.0162(13) -0.0008(12) 0.0094(11) -0.0029(11)
C20 0.0160(13) 0.0261(15) 0.0185(14) -0.0001(11) 0.0090(11) -0.0036(11)
C21 0.0189(14) 0.0238(15) 0.0162(13) -0.0041(11) 0.0084(11) -0.0042(11)
C22 0.0176(13) 0.0276(15) 0.0111(12) -0.0026(11) 0.0037(10) -0.0060(11)
C23 0.0226(14) 0.0244(15) 0.0281(15) 0.0022(12) 0.0137(12) 0.0010(12)
C24 0.0252(15) 0.0262(16) 0.0297(16) 0.0014(13) 0.0134(13) 0.0023(12)
C25 0.0225(16) 0.0324(17) 0.047(2) 0.0035(15) 0.0176(15) 0.0021(13)
C26 0.0384(18) 0.0330(17) 0.0336(17) -0.0002(14) 0.0249(15) 0.0075(14)
C27 0.0288(16) 0.0251(15) 0.0185(14) -0.0006(12) 0.0133(12) -0.0016(12)
C28 0.0321(16) 0.0252(15) 0.0230(15) 0.0047(12) 0.0147(13) 0.0041(13)
C29 0.050(2) 0.0322(18) 0.0175(15) 0.0043(12) 0.0169(15) -0.0007(15)
C30 0.0329(17) 0.0273(17) 0.0423(19) 0.0005(14) 0.0268(15) -0.0047(13)
C31 0.0264(15) 0.0284(16) 0.0155(13) -0.0004(12) 0.0101(12) -0.0033(12)
C32 0.0358(18) 0.0348(18) 0.0217(15) -0.0019(13) 0.0185(14) -0.0054(14)
C33 0.0373(17) 0.0305(17) 0.0202(14) -0.0018(12) 0.0177(13) -0.0076(14)
C34 0.0320(18) 0.0435(19) 0.0168(15) -0.0009(14) 0.0083(13) -0.0002(15)

loop_
_atom_type_symbol
_atom_type_description
_atom_type_scat_dispersion_real
_atom_type_scat_dispersion_imag
_atom_type_scat_source
C C 0.0181 0.0091 'International Tables Vol C Tables 4.2.6.8 and 6.1.1.4'
H H 0 0 'International Tables Vol C Tables 4.2.6.8 and 6.1.1.4'
Fe Fe -1.1336 3.1974 'International Tables Vol C Tables 4.2.6.8 and 6.1.1.4'
Mo Mo -0.0483 2.7339 'International Tables Vol C Tables 4.2.6.8 and 6.1.1.4'
O O 0.0492 0.0322 'International Tables Vol C Tables 4.2.6.8 and 6.1.1.4'
P P 0.2955 0.4335 'International Tables Vol C Tables 4.2.6.8 and 6.1.1.4'

loop_
_geom_angle_atom_site_label_1
_geom_angle_atom_site_label_2
_geom_angle_atom_site_label_3
_geom_angle
C2 Mo1 C1 78.15(14)
C2 Mo1 C8 107.72(13)
C1 Mo1 C8 90.32(13)
C2 Mo1 C7 142.32(12)
C1 Mo1 C7 101.17(13)
C8 Mo1 C7 34.97(12)
C2 Mo1 C9 87.87(14)
C1 Mo1 C9 114.38(15)
C8 Mo1 C9 34.76(14)
C7 Mo1 C9 57.66(13)
C2 Mo1 C10 103.57(14)
C1 Mo1 C10 147.38(14)
C8 Mo1 C10 57.78(14)
C7 Mo1 C10 57.43(13)
C9 Mo1 C10 34.63(15)
C2 Mo1 C11 138.17(14)
C1 Mo1 C11 134.84(14)
C8 Mo1 C11 57.86(13)
C7 Mo1 C11 34.43(13)
C9 Mo1 C11 57.63(14)
C10 Mo1 C11 34.62(14)
C2 Mo1 P1 107.52(9)
C1 Mo1 P1 80.76(9)
C8 Mo1 P1 140.87(9)
C7 Mo1 P1 109.53(9)
C9 Mo1 P1 160.81(11)
C10 Mo1 P1 127.55(11)
C11 Mo1 P1 103.48(9)
C2 Mo1 Fe1 80.13(9)
C1 Mo1 Fe1 114.74(9)
C8 Mo1 Fe1 154.92(10)
C7 Mo1 Fe1 130.66(9)
C9 Mo1 Fe1 125.37(11)
C10 Mo1 Fe1 97.44(10)
C11 Mo1 Fe1 100.10(9)
P1 Mo1 Fe1 49.59(2)
C12 Mo2 C19 147.82(10)
C12 Mo2 C13 37.82(11)
C19 Mo2 C13 139.98(11)
C12 Mo2 C17 142.06(11)
C19 Mo2 C17 65.15(10)
C13 Mo2 C17 107.60(10)
C12 Mo2 C16 37.62(11)
C19 Mo2 C16 110.34(11)
C13 Mo2 C16 61.82(11)
C17 Mo2 C16 159.31(11)
C12 Mo2 C20 138.56(11)
C19 Mo2 C20 36.73(11)
C13 Mo2 C20 172.14(11)
C17 Mo2 C20 77.83(10)
C16 Mo2 C20 111.17(11)
C12 Mo2 C21 134.58(11)
C19 Mo2 C21 64.19(10)
C13 Mo2 C21 151.50(11)
C17 Mo2 C21 64.46(10)
C16 Mo2 C21 133.57(11)
C20 Mo2 C21 35.92(10)
C12 Mo2 C22 134.48(10)
C19 Mo2 C22 77.11(10)
C13 Mo2 C22 121.52(11)
C17 Mo2 C22 36.02(11)
C16 Mo2 C22 164.53(11)
C20 Mo2 C22 66.23(10)
C21 Mo2 C22 36.41(10)
C12 Mo2 C14 61.18(11)
C19 Mo2 C14 104.59(11)
C13 Mo2 C14 35.84(11)
C17 Mo2 C14 100.58(11)
C16 Mo2 C14 60.06(11)
C20 Mo2 C14 138.65(11)
C21 Mo2 C14 163.71(11)
C22 Mo2 C14 132.59(11)
C12 Mo2 C18 149.76(11)
C19 Mo2 C18 36.33(11)
C13 Mo2 C18 115.13(11)
C17 Mo2 C18 35.75(10)
C16 Mo2 C18 129.42(10)
C20 Mo2 C18 65.83(10)
C21 Mo2 C18 75.42(10)
C22 Mo2 C18 64.60(10)
C14 Mo2 C18 88.63(10)
C12 Mo2 C15 61.10(11)
C19 Mo2 C15 90.18(10)
C13 Mo2 C15 60.36(11)
C17 Mo2 C15 124.18(11)
C16 Mo2 C15 35.57(11)
C20 Mo2 C15 111.97(11)
C21 Mo2 C15 147.65(11)
C22 Mo2 C15 159.83(11)
C14 Mo2 C15 35.73(11)
C18 Mo2 C15 95.91(10)
C12 Mo2 P1 42.87(8)
C19 Mo2 P1 147.93(8)
C13 Mo2 P1 69.73(8)
C17 Mo2 P1 126.41(8)
C16 Mo2 P1 68.86(8)
C20 Mo2 P1 111.97(7)
C21 Mo2 P1 92.55(7)
C22 Mo2 P1 97.48(8)
C14 Mo2 P1 102.09(8)
C18 Mo2 P1 161.66(7)
C15 Mo2 P1 101.48(8)
C3 Fe1 C4 90.19(14)
C3 Fe1 C6 108.39(14)
C4 Fe1 C6 93.01(14)
C3 Fe1 C5 93.93(14)
C4 Fe1 C5 170.16(15)
C6 Fe1 C5 94.15(15)
C3 Fe1 P1 110.48(10)
C4 Fe1 P1 84.23(10)
C6 Fe1 P1 141.03(10)
C5 Fe1 P1 85.96(11)
C3 Fe1 Mo1 164.36(10)
C4 Fe1 Mo1 86.90(10)
C6 Fe1 Mo1 87.12(10)
C5 Fe1 Mo1 86.73(10)
P1 Fe1 Mo1 53.95(2)
C12 P1 Fe1 112.30(10)
C12 P1 Mo1 123.55(10)
Fe1 P1 Mo1 76.46(3)
C12 P1 Mo2 56.41(9)
Fe1 P1 Mo2 130.84(3)
Mo1 P1 Mo2 152.33(3)
O1 C1 Mo1 176.2(3)
O2 C2 Mo1 175.0(3)
O3 C3 Fe1 177.7(3)
O4 C4 Fe1 176.4(3)
O5 C5 Fe1 178.1(3)
O6 C6 Fe1 179.2(3)
C11 C7 C8 108.4(3)
C11 C7 Mo1 73.59(19)
C8 C7 Mo1 71.67(18)
C11 C7 H7 125.8
C8 C7 H7 125.8
Mo1 C7 H7 120.7
C9 C8 C7 107.9(3)
C9 C8 Mo1 73.5(2)
C7 C8 Mo1 73.35(18)
C9 C8 H8 126.1
C7 C8 H8 126.1
Mo1 C8 H8 119
C8 C9 C10 108.1(3)
C8 C9 Mo1 71.72(19)
C10 C9 Mo1 73.2(2)
C8 C9 H9 126
C10 C9 H9 126
Mo1 C9 H9 120.9
C9 C10 C11 108.0(3)
C9 C10 Mo1 72.2(2)
C11 C10 Mo1 72.9(2)
C9 C10 H10 126
C11 C10 H10 126
Mo1 C10 H10 120.7
C7 C11 C10 107.6(3)
C7 C11 Mo1 71.98(19)
C10 C11 Mo1 72.5(2)
C7 C11 H11 126.2
C10 C11 H11 126.2
Mo1 C11 H11 121.2
C13 C12 C16 107.9(3)
C13 C12 P1 118.9(2)
C16 C12 P1 117.5(2)
C13 C12 Mo2 73.92(16)
C16 C12 Mo2 74.78(16)
P1 C12 Mo2 80.72(11)
C14 C13 C12 106.9(3)
C14 C13 Mo2 73.93(17)
C12 C13 Mo2 68.26(15)
C14 C13 H13 126.5
C12 C13 H13 126.5
Mo2 C13 H13 122.9
C13 C14 C15 109.2(3)
C13 C14 Mo2 70.22(16)
C15 C14 Mo2 72.72(16)
C13 C14 H14 125.4
C15 C14 H14 125.4
Mo2 C14 H14 123.3
C16 C15 C14 108.6(3)
C16 C15 Mo2 70.56(16)
C14 C15 Mo2 71.55(16)
C16 C15 H15 125.7
C14 C15 H15 125.7
Mo2 C15 H15 123.8
C15 C16 C12 107.3(3)
C15 C16 Mo2 73.88(16)
C12 C16 Mo2 67.60(15)
C15 C16 H16 126.4
C12 C16 H16 126.4
Mo2 C16 H16 123.7
C18 C17 C22 121.9(3)
C18 C17 Mo2 73.77(16)
C22 C17 Mo2 73.32(16)
C18 C17 H17 119
C22 C17 H17 119
Mo2 C17 H17 125.7
C17 C18 C19 118.4(3)
C17 C18 C23 120.3(3)
C19 C18 C23 121.2(3)
C17 C18 Mo2 70.47(16)
C19 C18 Mo2 69.13(16)
C23 C18 Mo2 136.2(2)
C18 C19 C20 122.7(3)
C18 C19 Mo2 74.53(16)
C20 C19 Mo2 73.45(16)
C18 C19 H19 118.7
C20 C19 H19 118.7
Mo2 C19 H19 125.1
C21 C20 C19 116.0(3)
C21 C20 C27 123.6(3)
C19 C20 C27 119.9(3)
C21 C20 Mo2 72.24(16)
C19 C20 Mo2 69.82(16)
C27 C20 Mo2 134.0(2)
C20 C21 C22 123.4(3)
C20 C21 Mo2 71.84(16)
C22 C21 Mo2 72.16(15)
C20 C21 H21 118.3
C22 C21 H21 118.3
Mo2 C21 H21 130.7
C17 C22 C21 117.2(3)
C17 C22 C31 118.6(3)
C21 C22 C31 123.9(3)
C17 C22 Mo2 70.66(15)
C21 C22 Mo2 71.43(15)
C31 C22 Mo2 133.3(2)
C26 C23 C24 109.0(3)
C26 C23 C18 113.7(3)
C24 C23 C18 112.3(2)
C26 C23 C25 108.3(3)
C24 C23 C25 108.3(3)
C18 C23 C25 105.0(2)
C23 C24 H24A 109.5
C23 C24 H24B 109.5
H24A C24 H24B 109.5
C23 C24 H24C 109.5
H24A C24 H24C 109.5
H24B C24 H24C 109.5
C23 C25 H25A 109.5
C23 C25 H25B 109.5
H25A C25 H25B 109.5
C23 C25 H25C 109.5
H25A C25 H25C 109.5
H25B C25 H25C 109.5
C23 C26 H26A 109.5
C23 C26 H26B 109.5
H26A C26 H26B 109.5
C23 C26 H26C 109.5
H26A C26 H26C 109.5
H26B C26 H26C 109.5
C20 C27 C28 112.2(2)
C20 C27 C29 110.7(2)
C28 C27 C29 107.8(3)
C20 C27 C30 108.5(3)
C28 C27 C30 109.2(3)
C29 C27 C30 108.3(3)
C27 C28 H28A 109.5
C27 C28 H28B 109.5
H28A C28 H28B 109.5
C27 C28 H28C 109.5
H28A C28 H28C 109.5
H28B C28 H28C 109.5
C27 C29 H29A 109.5
C27 C29 H29B 109.5
H29A C29 H29B 109.5
C27 C29 H29C 109.5
H29A C29 H29C 109.5
H29B C29 H29C 109.5
C27 C30 H30A 109.5
C27 C30 H30B 109.5
H30A C30 H30B 109.5
C27 C30 H30C 109.5
H30A C30 H30C 109.5
H30B C30 H30C 109.5
C22 C31 C33 110.9(2)
C22 C31 C32 111.4(2)
C33 C31 C32 109.1(3)
C22 C31 C34 107.9(2)
C33 C31 C34 108.9(3)
C32 C31 C34 108.6(3)
C31 C32 H32A 109.5
C31 C32 H32B 109.5
H32A C32 H32B 109.5
C31 C32 H32C 109.5
H32A C32 H32C 109.5
H32B C32 H32C 109.5
C31 C33 H33A 109.5
C31 C33 H33B 109.5
H33A C33 H33B 109.5
C31 C33 H33C 109.5
H33A C33 H33C 109.5
H33B C33 H33C 109.5
C31 C34 H34A 109.5
C31 C34 H34B 109.5
H34A C34 H34B 109.5
C31 C34 H34C 109.5
H34A C34 H34C 109.5
H34B C34 H34C 109.5

loop_
_geom_bond_atom_site_label_1
_geom_bond_atom_site_label_2
_geom_bond_distance
Mo1 C2 1.942(3)
Mo1 C1 1.949(4)
Mo1 C8 2.332(3)
Mo1 C7 2.354(3)
Mo1 C9 2.355(3)
Mo1 C10 2.368(4)
Mo1 C11 2.374(3)
Mo1 P1 2.4390(7)
Mo1 Fe1 2.9328(5)
Mo2 C12 2.191(3)
Mo2 C19 2.244(3)
Mo2 C13 2.266(3)
Mo2 C17 2.272(3)
Mo2 C16 2.286(3)
Mo2 C20 2.292(3)
Mo2 C21 2.297(3)
Mo2 C22 2.307(3)
Mo2 C14 2.314(3)
Mo2 C18 2.315(3)
Mo2 C15 2.329(3)
Mo2 P1 2.5953(7)
Fe1 C3 1.792(3)
Fe1 C4 1.805(3)
Fe1 C6 1.813(3)
Fe1 C5 1.814(3)
Fe1 P1 2.2969(8)
P1 C12 1.789(3)
O1 C1 1.160(4)
O2 C2 1.168(4)
O3 C3 1.137(4)
O4 C4 1.146(4)
O5 C5 1.141(4)
O6 C6 1.137(4)
C7 C11 1.400(5)
C7 C8 1.408(5)
C7 H7 0.93
C8 C9 1.400(6)
C8 H8 0.93
C9 C10 1.406(6)
C9 H9 0.93
C10 C11 1.411(6)
C10 H10 0.93
C11 H11 0.93
C12 C13 1.446(4)
C12 C16 1.447(4)
C13 C14 1.410(4)
C13 H13 0.93
C14 C15 1.425(5)
C14 H14 0.93
C15 C16 1.410(4)
C15 H15 0.93
C16 H16 0.93
C17 C18 1.409(4)
C17 C22 1.416(4)
C17 H17 0.93
C18 C19 1.423(4)
C18 C23 1.541(4)
C19 C20 1.430(4)
C19 H19 0.93
C20 C21 1.415(4)
C20 C27 1.524(4)
C21 C22 1.438(4)
C21 H21 0.93
C22 C31 1.523(4)
C23 C26 1.532(4)
C23 C24 1.532(4)
C23 C25 1.544(4)
C24 H24A 0.96
C24 H24B 0.96
C24 H24C 0.96
C25 H25A 0.96
C25 H25B 0.96
C25 H25C 0.96
C26 H26A 0.96
C26 H26B 0.96
C26 H26C 0.96
C27 C28 1.528(4)
C27 C29 1.534(4)
C27 C30 1.543(4)
C28 H28A 0.96
C28 H28B 0.96
C28 H28C 0.96
C29 H29A 0.96
C29 H29B 0.96
C29 H29C 0.96
C30 H30A 0.96
C30 H30B 0.96
C30 H30C 0.96
C31 C33 1.534(4)
C31 C32 1.537(5)
C31 C34 1.547(4)
C32 H32A 0.96
C32 H32B 0.96
C32 H32C 0.96
C33 H33A 0.96
C33 H33B 0.96
C33 H33C 0.96
C34 H34A 0.96
C34 H34B 0.96
C34 H34C 0.96
